data_4077962
loop_
_publ_author_name
'Tejel, Cristina'
'Geer, Ana M.'
'Jim\'enez, Sonia'
'L\'opez, Jos\'e A.'
'Ciriano, Miguel A.'

_publ_section_title
;
 Easy Access to Hydride Chemistry on a Tripodal P-Based Rhodium Scaffold
;
_journal_issue 7
_journal_name_full Organometallics
_journal_page_first 2895
_journal_paper_doi 10.1021/om201129j
_journal_volume 31
_journal_year 2012
_chemical_formula_moiety 'C90 H86 B2 P6 Rh2, 2(C6 H6)'
_chemical_formula_sum 'C102 H98 B2 P6 Rh2'
_chemical_formula_weight 1737.06
_chemical_name_systematic
;
 ?
;
_space_group_IT_number 2
_symmetry_cell_setting triclinic
_symmetry_space_group_name_Hall '-P 1'
_symmetry_space_group_name_H-M 'P -1'
_atom_sites_solution_hydrogens mixed
_atom_sites_solution_primary heavy
_atom_sites_solution_secondary difmap
_audit_creation_method SHELXL-97
_cell_angle_alpha 91.630(2)
_cell_angle_beta 100.044(2)
_cell_angle_gamma 114.017(2)
_cell_formula_units_Z 1
_cell_length_a 12.435(2)
_cell_length_b 12.972(2)
_cell_length_c 14.316(3)
_cell_measurement_reflns_used 2932
_cell_measurement_temperature 100(2)
_cell_measurement_theta_max 25.18
_cell_measurement_theta_min 2.30
_cell_volume 2064.3(6)
_computing_cell_refinement 'SAINT+ v. 7.56A (Bruker AXS, 2008)'
_computing_data_collection 'APEX2 v. 4.0 (Bruker AXS, 2008)'
_computing_data_reduction 'SAINT+ v. 7.56A (Bruker AXS, 2008)'
_computing_molecular_graphics
;
ORTEP3 for Windows - L. J. Farrugia, 
J. Appl. Crystallogr. 1997, 30, 565.
;
_computing_structure_refinement
;
SHELX97 - Programs for Crystal Structure Analysis (Release 97-2). 
G. M. Sheldrick, Institut fur Anorganische Chemie der Universitat, 
Tammanstrasse 4, D-3400 Gottingen, Germany, 1998.
;
_computing_structure_solution
;
SHELX97 - Programs for Crystal Structure Analysis (Release 97-2). 
G. M. Sheldrick, Institut fur Anorganische Chemie der Universitat, 
Tammanstrasse 4, D-3400 Gottingen, Germany, 1998.
;
_diffrn_ambient_temperature 100(2)
_diffrn_detector_area_resol_mean 8.26
_diffrn_measured_fraction_theta_full 0.993
_diffrn_measured_fraction_theta_max 0.993
_diffrn_measurement_device_type 'Bruker SMART APEX CCD system'
_diffrn_measurement_method '\w rotations with narrow frames'
_diffrn_radiation_monochromator graphite
_diffrn_radiation_type MoK\a
_diffrn_radiation_wavelength 0.71073
_diffrn_reflns_av_R_equivalents 0.0634
_diffrn_reflns_av_sigmaI/netI 0.1054
_diffrn_reflns_limit_h_max 14
_diffrn_reflns_limit_h_min -14
_diffrn_reflns_limit_k_max 15
_diffrn_reflns_limit_k_min -15
_diffrn_reflns_limit_l_max 17
_diffrn_reflns_limit_l_min -17
_diffrn_reflns_number 15838
_diffrn_reflns_theta_full 25.20
_diffrn_reflns_theta_max 25.20
_diffrn_reflns_theta_min 1.73
_diffrn_source 'normal-focus sealed tube'
_diffrn_standards_decay_% 0
_exptl_absorpt_coefficient_mu 0.566
_exptl_absorpt_correction_T_max 0.9688
_exptl_absorpt_correction_T_min 0.7762
_exptl_absorpt_correction_type multi-scan
_exptl_absorpt_process_details
; 
  SADABS-2008/1: Area-Detector Absorption Correction. Bruker-AXS 
;
_exptl_crystal_colour orange
_exptl_crystal_density_diffrn 1.397
_exptl_crystal_density_method 'not measured'
_exptl_crystal_description plate
_exptl_crystal_F_000 900
_exptl_crystal_size_max 0.103
_exptl_crystal_size_mid 0.081
_exptl_crystal_size_min 0.029
_refine_diff_density_max 0.790
_refine_diff_density_min -1.159
_refine_diff_density_rms 0.114
_refine_ls_extinction_method none
_refine_ls_goodness_of_fit_ref 0.986
_refine_ls_hydrogen_treatment mixed
_refine_ls_matrix_type full
_refine_ls_number_parameters 509
_refine_ls_number_reflns 7382
_refine_ls_number_restraints 2
_refine_ls_restrained_S_all 0.985
_refine_ls_R_factor_all 0.0915
_refine_ls_R_factor_gt 0.0512
_refine_ls_shift/su_max 0.000
_refine_ls_shift/su_mean 0.000
_refine_ls_structure_factor_coef Fsqd
_refine_ls_weighting_details 'calc w=1/[\s^2^(Fo^2^)+(0.0542P)^2^+0.0000P] where P=(Fo^2^+2Fc^2^)/3'
_refine_ls_weighting_scheme calc
_refine_ls_wR_factor_gt 0.1045
_refine_ls_wR_factor_ref 0.1221
_reflns_number_gt 5082
_reflns_number_total 7382
_reflns_threshold_expression >2sigma(I)
_cod_data_source_file om201129j_si_002.cif
_cod_data_source_block ctb98as
_cod_depositor_comments
;
The following automatic conversions were performed:

'_symmetry_cell_setting' value 'Triclinic' changed to 'triclinic'
according to /home/saulius/struct/CIF-dictionaries/cif_core.dic
dictionary named 'cif_core.dic' version 2.4.1 from 2010-06-29.

Automatic conversion script
Id: cif_fix_values 1715 2011-07-08 13:25:40Z adriana 
;
_cod_original_cell_volume 2064.4(6)
_cod_original_sg_symbol_H-M P-1
_cod_database_code 4077962

loop_
_symmetry_equiv_pos_as_xyz
'x, y, z'
'-x, -y, -z'

loop_
_atom_site_label
_atom_site_type_symbol
_atom_site_fract_x
_atom_site_fract_y
_atom_site_fract_z
_atom_site_U_iso_or_equiv
_atom_site_adp_type
_atom_site_occupancy
_atom_site_symmetry_multiplicity
_atom_site_calc_flag
_atom_site_refinement_flags
Rh Rh -0.07523(3) 0.00079(3) 0.41454(3) 0.01569(12) Uani 1 1 d D
H1M H 0.0416 0.0808 0.3780 0.020(13) Uiso 1 1 d R
H2M H -0.016(3) 0.077(3) 0.5383(16) 0.030 Uiso 1 1 d D
P1 P -0.26786(11) -0.12672(11) 0.44643(9) 0.0165(3) Uani 1 1 d .
P2 P -0.12984(11) -0.08375(11) 0.26146(9) 0.0161(3) Uani 1 1 d .
P3 P -0.15769(11) 0.11928(11) 0.35061(9) 0.0163(3) Uani 1 1 d .
C1 C -0.3065(4) -0.1209(4) 0.5638(4) 0.0175(11) Uani 1 1 d .
C2 C -0.3216(4) -0.2080(4) 0.6233(4) 0.0211(12) Uani 1 1 d .
H2 H -0.3064 -0.2709 0.6049 0.025 Uiso 1 1 calc R
C3 C -0.3583(4) -0.2030(5) 0.7081(4) 0.0242(12) Uani 1 1 d .
H3 H -0.3680 -0.2626 0.7475 0.029 Uiso 1 1 calc R
C4 C -0.3809(4) -0.1130(4) 0.7365(4) 0.0238(12) Uani 1 1 d .
H4 H -0.4070 -0.1105 0.7947 0.029 Uiso 1 1 calc R
C5 C -0.3654(4) -0.0264(4) 0.6795(4) 0.0238(12) Uani 1 1 d .
H5 H -0.3811 0.0360 0.6986 0.029 Uiso 1 1 calc R
C6 C -0.3270(4) -0.0293(4) 0.5941(4) 0.0191(11) Uani 1 1 d .
H6 H -0.3147 0.0321 0.5564 0.023 Uiso 1 1 calc R
C7 C -0.3019(4) -0.2776(4) 0.4242(3) 0.0167(11) Uani 1 1 d .
C8 C -0.2113(4) -0.3120(4) 0.4159(3) 0.0199(11) Uani 1 1 d .
H8 H -0.1316 -0.2562 0.4199 0.024 Uiso 1 1 calc R
C9 C -0.2352(5) -0.4269(4) 0.4018(4) 0.0288(13) Uani 1 1 d .
H9 H -0.1720 -0.4489 0.3971 0.035 Uiso 1 1 calc R
C10 C -0.3500(5) -0.5075(5) 0.3948(4) 0.0303(13) Uani 1 1 d .
H10 H -0.3666 -0.5858 0.3854 0.036 Uiso 1 1 calc R
C11 C -0.4417(5) -0.4758(4) 0.4013(4) 0.0274(13) Uani 1 1 d .
H11 H -0.5214 -0.5323 0.3952 0.033 Uiso 1 1 calc R
C12 C -0.4189(4) -0.3624(4) 0.4166(4) 0.0231(12) Uani 1 1 d .
H12 H -0.4828 -0.3417 0.4220 0.028 Uiso 1 1 calc R
C13 C -0.0679(4) -0.1852(4) 0.2351(4) 0.0190(11) Uani 1 1 d .
C14 C 0.0557(4) -0.1486(4) 0.2478(4) 0.0228(12) Uani 1 1 d .
H14 H 0.1079 -0.0758 0.2806 0.027 Uiso 1 1 calc R
C15 C 0.1029(5) -0.2178(4) 0.2128(4) 0.0261(13) Uani 1 1 d .
H15 H 0.1876 -0.1923 0.2215 0.031 Uiso 1 1 calc R
C16 C 0.0278(5) -0.3239(4) 0.1652(4) 0.0267(13) Uani 1 1 d .
H16 H 0.0607 -0.3698 0.1389 0.032 Uiso 1 1 calc R
C17 C -0.0949(5) -0.3631(4) 0.1559(4) 0.0272(13) Uani 1 1 d .
H17 H -0.1463 -0.4380 0.1272 0.033 Uiso 1 1 calc R
C18 C -0.1435(5) -0.2933(4) 0.1885(4) 0.0221(12) Uani 1 1 d .
H18 H -0.2282 -0.3190 0.1790 0.026 Uiso 1 1 calc R
C19 C -0.0755(4) 0.0115(4) 0.1713(4) 0.0179(11) Uani 1 1 d .
C20 C 0.0419(4) 0.0962(4) 0.1896(4) 0.0216(12) Uani 1 1 d .
H20 H 0.0923 0.1064 0.2504 0.026 Uiso 1 1 calc R
C21 C 0.0855(5) 0.1646(4) 0.1217(4) 0.0240(12) Uani 1 1 d .
H21 H 0.1654 0.2222 0.1362 0.029 Uiso 1 1 calc R
C22 C 0.0156(5) 0.1513(4) 0.0324(4) 0.0244(12) Uani 1 1 d .
H22 H 0.0465 0.1993 -0.0143 0.029 Uiso 1 1 calc R
C23 C -0.1005(5) 0.0669(4) 0.0119(4) 0.0238(12) Uani 1 1 d .
H23 H -0.1497 0.0564 -0.0494 0.029 Uiso 1 1 calc R
C24 C -0.1449(4) -0.0017(4) 0.0805(4) 0.0190(11) Uani 1 1 d .
H24 H -0.2246 -0.0594 0.0654 0.023 Uiso 1 1 calc R
C25 C -0.0534(4) 0.2437(4) 0.3050(4) 0.0180(11) Uani 1 1 d .
C26 C 0.0664(4) 0.2965(4) 0.3503(4) 0.0222(12) Uani 1 1 d .
H26 H 0.0950 0.2663 0.4038 0.027 Uiso 1 1 calc R
C27 C 0.1456(5) 0.3934(4) 0.3184(4) 0.0268(13) Uani 1 1 d .
H27 H 0.2275 0.4290 0.3503 0.032 Uiso 1 1 calc R
C28 C 0.1054(5) 0.4374(4) 0.2414(4) 0.0318(14) Uani 1 1 d .
H28 H 0.1594 0.5031 0.2192 0.038 Uiso 1 1 calc R
C29 C -0.0139(5) 0.3859(5) 0.1958(4) 0.0310(14) Uani 1 1 d .
H29 H -0.0415 0.4164 0.1421 0.037 Uiso 1 1 calc R
C30 C -0.0942(5) 0.2899(4) 0.2276(4) 0.0257(13) Uani 1 1 d .
H30 H -0.1765 0.2561 0.1965 0.031 Uiso 1 1 calc R
C31 C -0.2031(4) 0.1905(4) 0.4372(3) 0.0179(11) Uani 1 1 d .
C32 C -0.3212(4) 0.1791(4) 0.4301(4) 0.0205(12) Uani 1 1 d .
H32 H -0.3818 0.1317 0.3780 0.025 Uiso 1 1 calc R
C33 C -0.3510(5) 0.2352(4) 0.4966(4) 0.0224(12) Uani 1 1 d .
H33 H -0.4321 0.2250 0.4907 0.027 Uiso 1 1 calc R
C34 C -0.2639(5) 0.3069(4) 0.5726(4) 0.0269(13) Uani 1 1 d .
H34 H -0.2850 0.3450 0.6190 0.032 Uiso 1 1 calc R
C35 C -0.1461(5) 0.3216(5) 0.5797(4) 0.0291(13) Uani 1 1 d .
H35 H -0.0851 0.3721 0.6300 0.035 Uiso 1 1 calc R
C36 C -0.1172(5) 0.2633(4) 0.5138(4) 0.0236(12) Uani 1 1 d .
H36 H -0.0362 0.2729 0.5206 0.028 Uiso 1 1 calc R
C37 C -0.4938(4) -0.1338(4) 0.1815(4) 0.0184(11) Uani 1 1 d .
C38 C -0.5279(4) -0.0676(4) 0.1172(4) 0.0221(12) Uani 1 1 d .
H38 H -0.4760 0.0104 0.1192 0.027 Uiso 1 1 calc R
C39 C -0.6368(4) -0.1139(4) 0.0502(4) 0.0230(12) Uani 1 1 d .
H39 H -0.6575 -0.0668 0.0078 0.028 Uiso 1 1 calc R
C40 C -0.7138(5) -0.2263(5) 0.0450(4) 0.0261(13) Uani 1 1 d .
H40 H -0.7878 -0.2572 -0.0001 0.031 Uiso 1 1 calc R
C41 C -0.6816(4) -0.2938(4) 0.1068(4) 0.0235(12) Uani 1 1 d .
H41 H -0.7330 -0.3723 0.1030 0.028 Uiso 1 1 calc R
C42 C -0.5753(4) -0.2479(4) 0.1737(4) 0.0215(12) Uani 1 1 d .
H42 H -0.5566 -0.2959 0.2163 0.026 Uiso 1 1 calc R
C43 C -0.3903(4) -0.1127(4) 0.3660(3) 0.0174(11) Uani 1 1 d .
H43A H -0.4639 -0.1840 0.3605 0.021 Uiso 1 1 calc R
H43B H -0.4058 -0.0510 0.3944 0.021 Uiso 1 1 calc R
C44 C -0.2904(4) -0.1559(4) 0.2229(3) 0.0151(10) Uani 1 1 d .
H44A H -0.3102 -0.1695 0.1523 0.018 Uiso 1 1 calc R
H44B H -0.3184 -0.2309 0.2477 0.018 Uiso 1 1 calc R
C45 C -0.2882(4) 0.0526(4) 0.2543(3) 0.0161(11) Uani 1 1 d .
H45A H -0.3423 0.0909 0.2565 0.019 Uiso 1 1 calc R
H45B H -0.2614 0.0640 0.1927 0.019 Uiso 1 1 calc R
B B -0.3652(5) -0.0855(5) 0.2581(4) 0.0182(13) Uani 1 1 d .
C51 C -0.3700(5) -0.3137(5) -0.0337(4) 0.0356(14) Uani 1 1 d .
H51 H -0.2948 -0.2727 0.0084 0.043 Uiso 1 1 calc R
C52 C -0.3935(6) -0.4165(6) -0.0801(5) 0.0466(18) Uani 1 1 d .
H52 H -0.3353 -0.4471 -0.0708 0.056 Uiso 1 1 calc R
C53 C -0.5045(7) -0.4753(6) -0.1412(5) 0.056(2) Uani 1 1 d .
H53 H -0.5220 -0.5470 -0.1735 0.068 Uiso 1 1 calc R
C54 C -0.5887(6) -0.4320(6) -0.1556(5) 0.0493(19) Uani 1 1 d .
H54 H -0.6642 -0.4731 -0.1975 0.059 Uiso 1 1 calc R
C55 C -0.5627(5) -0.3280(5) -0.1086(4) 0.0399(16) Uani 1 1 d .
H55 H -0.6203 -0.2967 -0.1187 0.048 Uiso 1 1 calc R
C56 C -0.4537(5) -0.2688(5) -0.0471(4) 0.0344(14) Uani 1 1 d .
H56 H -0.4365 -0.1975 -0.0142 0.041 Uiso 1 1 calc R

loop_
_atom_site_aniso_label
_atom_site_aniso_U_11
_atom_site_aniso_U_22
_atom_site_aniso_U_33
_atom_site_aniso_U_23
_atom_site_aniso_U_13
_atom_site_aniso_U_12
Rh 0.0098(2) 0.0134(2) 0.0195(2) -0.00435(16) -0.00113(16) 0.00249(16)
P1 0.0120(7) 0.0138(7) 0.0195(7) -0.0031(6) 0.0001(5) 0.0028(5)
P2 0.0107(6) 0.0143(7) 0.0191(7) -0.0046(6) -0.0007(5) 0.0029(5)
P3 0.0112(6) 0.0139(7) 0.0194(7) -0.0042(6) -0.0005(5) 0.0028(5)
C1 0.005(2) 0.018(3) 0.024(3) -0.004(2) -0.001(2) 0.002(2)
C2 0.009(2) 0.024(3) 0.024(3) -0.005(2) -0.003(2) 0.004(2)
C3 0.015(3) 0.030(3) 0.021(3) 0.001(2) -0.001(2) 0.004(2)
C4 0.015(3) 0.029(3) 0.020(3) -0.003(2) 0.002(2) 0.003(2)
C5 0.016(3) 0.023(3) 0.026(3) -0.012(2) -0.003(2) 0.006(2)
C6 0.009(2) 0.016(3) 0.025(3) -0.003(2) -0.002(2) 0.000(2)
C7 0.019(3) 0.014(3) 0.011(3) -0.002(2) -0.001(2) 0.002(2)
C8 0.015(3) 0.018(3) 0.019(3) -0.004(2) -0.003(2) 0.003(2)
C9 0.026(3) 0.029(3) 0.031(3) -0.003(3) -0.002(3) 0.013(3)
C10 0.037(4) 0.016(3) 0.032(3) 0.000(3) 0.002(3) 0.008(3)
C11 0.023(3) 0.018(3) 0.027(3) -0.003(2) 0.001(2) -0.004(2)
C12 0.018(3) 0.015(3) 0.030(3) -0.005(2) 0.003(2) 0.002(2)
C13 0.018(3) 0.018(3) 0.020(3) -0.004(2) -0.001(2) 0.008(2)
C14 0.014(3) 0.022(3) 0.030(3) -0.001(2) 0.001(2) 0.005(2)
C15 0.019(3) 0.021(3) 0.035(3) -0.003(3) 0.003(3) 0.006(2)
C16 0.023(3) 0.020(3) 0.042(4) -0.002(3) 0.006(3) 0.014(2)
C17 0.026(3) 0.013(3) 0.037(3) -0.003(2) 0.005(3) 0.002(2)
C18 0.019(3) 0.016(3) 0.031(3) 0.000(2) 0.005(2) 0.007(2)
C19 0.016(3) 0.016(3) 0.020(3) -0.004(2) 0.002(2) 0.006(2)
C20 0.018(3) 0.019(3) 0.024(3) 0.000(2) 0.003(2) 0.005(2)
C21 0.019(3) 0.019(3) 0.029(3) -0.001(2) 0.005(2) 0.003(2)
C22 0.024(3) 0.025(3) 0.029(3) 0.010(3) 0.011(3) 0.012(3)
C23 0.023(3) 0.029(3) 0.019(3) -0.002(2) -0.002(2) 0.013(3)
C24 0.018(3) 0.016(3) 0.020(3) -0.003(2) 0.002(2) 0.004(2)
C25 0.014(3) 0.017(3) 0.021(3) -0.004(2) 0.003(2) 0.005(2)
C26 0.019(3) 0.017(3) 0.027(3) -0.002(2) -0.001(2) 0.006(2)
C27 0.018(3) 0.021(3) 0.030(3) -0.001(3) -0.001(2) -0.001(2)
C28 0.025(3) 0.017(3) 0.043(4) 0.006(3) 0.001(3) 0.000(2)
C29 0.031(3) 0.024(3) 0.029(3) 0.001(3) -0.009(3) 0.009(3)
C30 0.020(3) 0.021(3) 0.029(3) -0.003(2) -0.004(2) 0.004(2)
C31 0.016(3) 0.013(3) 0.017(3) -0.003(2) -0.001(2) 0.000(2)
C32 0.015(3) 0.013(3) 0.030(3) -0.002(2) 0.004(2) 0.003(2)
C33 0.017(3) 0.020(3) 0.029(3) -0.001(2) 0.004(2) 0.008(2)
C34 0.027(3) 0.025(3) 0.030(3) -0.009(3) 0.006(3) 0.012(3)
C35 0.023(3) 0.030(3) 0.027(3) -0.011(3) -0.007(2) 0.009(3)
C36 0.019(3) 0.030(3) 0.022(3) -0.003(2) -0.001(2) 0.012(2)
C37 0.013(3) 0.020(3) 0.018(3) -0.006(2) 0.002(2) 0.003(2)
C38 0.012(3) 0.017(3) 0.031(3) -0.004(2) 0.002(2) 0.002(2)
C39 0.016(3) 0.029(3) 0.022(3) 0.000(2) -0.001(2) 0.010(2)
C40 0.013(3) 0.035(3) 0.024(3) -0.008(3) -0.004(2) 0.008(2)
C41 0.017(3) 0.023(3) 0.024(3) -0.008(2) 0.002(2) 0.003(2)
C42 0.018(3) 0.023(3) 0.019(3) -0.002(2) -0.001(2) 0.006(2)
C43 0.007(2) 0.018(3) 0.021(3) -0.005(2) -0.003(2) 0.002(2)
C44 0.011(2) 0.014(3) 0.013(3) -0.005(2) -0.004(2) 0.000(2)
C45 0.010(2) 0.017(3) 0.018(3) -0.005(2) -0.007(2) 0.007(2)
B 0.014(3) 0.012(3) 0.024(3) -0.006(3) -0.005(2) 0.004(2)
C51 0.034(4) 0.042(4) 0.027(3) -0.003(3) 0.002(3) 0.015(3)
C52 0.063(5) 0.051(4) 0.039(4) 0.013(3) 0.017(4) 0.034(4)
C53 0.074(6) 0.032(4) 0.053(5) -0.008(4) 0.030(4) 0.006(4)
C54 0.033(4) 0.053(4) 0.030(4) -0.014(3) 0.008(3) -0.013(3)
C55 0.029(3) 0.054(4) 0.028(4) -0.003(3) 0.006(3) 0.010(3)
C56 0.033(3) 0.030(3) 0.026(3) -0.014(3) -0.001(3) 0.003(3)

loop_
_atom_type_symbol
_atom_type_description
_atom_type_scat_dispersion_real
_atom_type_scat_dispersion_imag
_atom_type_scat_source
C C 0.0033 0.0016 'International Tables Vol C Tables 4.2.6.8 and 6.1.1.4'
H H 0.0000 0.0000 'International Tables Vol C Tables 4.2.6.8 and 6.1.1.4'
B B 0.0013 0.0007 'International Tables Vol C Tables 4.2.6.8 and 6.1.1.4'
P P 0.1023 0.0942 'International Tables Vol C Tables 4.2.6.8 and 6.1.1.4'
Rh Rh -1.1178 0.9187 'International Tables Vol C Tables 4.2.6.8 and 6.1.1.4'

loop_
_geom_angle_atom_site_label_1
_geom_angle_atom_site_label_2
_geom_angle_atom_site_label_3
_geom_angle
_geom_angle_site_symmetry_1
_geom_angle_site_symmetry_3
P2 Rh P3 83.97(5) . .
P2 Rh P1 90.38(5) . .
P3 Rh P1 90.61(5) . .
P2 Rh Rh 137.05(4) . 2_556
P3 Rh Rh 137.07(4) . 2_556
P1 Rh Rh 99.30(4) . 2_556
P2 Rh H1M 82.1 . .
P3 Rh H1M 85.3 . .
P1 Rh H1M 171.8 . .
Rh Rh H1M 88.5 2_556 .
P2 Rh H2M 174.6(13) . .
P3 Rh H2M 97.2(6) . .
P1 Rh H2M 94.8(14) . .
Rh Rh H2M 40.7(6) 2_556 .
H1M Rh H2M 92.8 . .
C43 P1 C7 103.2(2) . .
C43 P1 C1 103.2(2) . .
C7 P1 C1 101.3(2) . .
C43 P1 Rh 110.70(16) . .
C7 P1 Rh 114.24(16) . .
C1 P1 Rh 122.07(16) . .
C44 P2 C13 106.9(2) . .
C44 P2 C19 106.4(2) . .
C13 P2 C19 97.9(2) . .
C44 P2 Rh 112.03(16) . .
C13 P2 Rh 116.74(17) . .
C19 P2 Rh 115.47(16) . .
C45 P3 C31 105.8(2) . .
C45 P3 C25 105.7(2) . .
C31 P3 C25 99.5(2) . .
C45 P3 Rh 115.28(15) . .
C31 P3 Rh 114.04(17) . .
C25 P3 Rh 114.85(16) . .
C6 C1 C2 118.0(5) . .
C6 C1 P1 119.1(4) . .
C2 C1 P1 122.9(4) . .
C3 C2 C1 120.6(5) . .
C3 C2 H2 119.7 . .
C1 C2 H2 119.7 . .
C4 C3 C2 120.9(5) . .
C4 C3 H3 119.6 . .
C2 C3 H3 119.6 . .
C3 C4 C5 119.2(5) . .
C3 C4 H4 120.4 . .
C5 C4 H4 120.4 . .
C4 C5 C6 120.7(5) . .
C4 C5 H5 119.6 . .
C6 C5 H5 119.6 . .
C1 C6 C5 120.5(5) . .
C1 C6 H6 119.7 . .
C5 C6 H6 119.7 . .
C8 C7 C12 117.7(4) . .
C8 C7 P1 120.6(4) . .
C12 C7 P1 121.6(4) . .
C7 C8 C9 121.3(5) . .
C7 C8 H8 119.3 . .
C9 C8 H8 119.3 . .
C10 C9 C8 119.6(5) . .
C10 C9 H9 120.2 . .
C8 C9 H9 120.2 . .
C9 C10 C11 120.3(5) . .
C9 C10 H10 119.9 . .
C11 C10 H10 119.9 . .
C10 C11 C12 120.6(5) . .
C10 C11 H11 119.7 . .
C12 C11 H11 119.7 . .
C11 C12 C7 120.4(5) . .
C11 C12 H12 119.8 . .
C7 C12 H12 119.8 . .
C14 C13 C18 119.3(4) . .
C14 C13 P2 119.5(4) . .
C18 C13 P2 120.4(4) . .
C15 C14 C13 120.1(5) . .
C15 C14 H14 120.0 . .
C13 C14 H14 120.0 . .
C16 C15 C14 120.5(5) . .
C16 C15 H15 119.8 . .
C14 C15 H15 119.8 . .
C17 C16 C15 119.9(5) . .
C17 C16 H16 120.1 . .
C15 C16 H16 120.1 . .
C16 C17 C18 120.1(5) . .
C16 C17 H17 120.0 . .
C18 C17 H17 120.0 . .
C17 C18 C13 120.1(5) . .
C17 C18 H18 120.0 . .
C13 C18 H18 120.0 . .
C24 C19 C20 117.2(5) . .
C24 C19 P2 122.2(4) . .
C20 C19 P2 120.4(4) . .
C21 C20 C19 121.2(5) . .
C21 C20 H20 119.4 . .
C19 C20 H20 119.4 . .
C20 C21 C22 121.0(5) . .
C20 C21 H21 119.5 . .
C22 C21 H21 119.5 . .
C21 C22 C23 119.0(5) . .
C21 C22 H22 120.5 . .
C23 C22 H22 120.5 . .
C24 C23 C22 120.1(5) . .
C24 C23 H23 120.0 . .
C22 C23 H23 120.0 . .
C23 C24 C19 121.5(5) . .
C23 C24 H24 119.2 . .
C19 C24 H24 119.2 . .
C26 C25 C30 118.9(5) . .
C26 C25 P3 120.2(4) . .
C30 C25 P3 120.8(4) . .
C25 C26 C27 120.8(5) . .
C25 C26 H26 119.6 . .
C27 C26 H26 119.6 . .
C28 C27 C26 120.0(5) . .
C28 C27 H27 120.0 . .
C26 C27 H27 120.0 . .
C27 C28 C29 119.7(5) . .
C27 C28 H28 120.1 . .
C29 C28 H28 120.1 . .
C28 C29 C30 120.9(5) . .
C28 C29 H29 119.6 . .
C30 C29 H29 119.6 . .
C29 C30 C25 119.6(5) . .
C29 C30 H30 120.2 . .
C25 C30 H30 120.2 . .
C36 C31 C32 116.9(5) . .
C36 C31 P3 119.7(4) . .
C32 C31 P3 123.4(4) . .
C33 C32 C31 121.3(5) . .
C33 C32 H32 119.3 . .
C31 C32 H32 119.3 . .
C32 C33 C34 120.7(5) . .
C32 C33 H33 119.7 . .
C34 C33 H33 119.7 . .
C35 C34 C33 118.9(5) . .
C35 C34 H34 120.5 . .
C33 C34 H34 120.5 . .
C36 C35 C34 120.1(5) . .
C36 C35 H35 120.0 . .
C34 C35 H35 120.0 . .
C35 C36 C31 122.0(5) . .
C35 C36 H36 119.0 . .
C31 C36 H36 119.0 . .
C42 C37 C38 115.5(5) . .
C42 C37 B 120.8(4) . .
C38 C37 B 123.6(4) . .
C39 C38 C37 121.6(5) . .
C39 C38 H38 119.2 . .
C37 C38 H38 119.2 . .
C40 C39 C38 120.8(5) . .
C40 C39 H39 119.6 . .
C38 C39 H39 119.6 . .
C39 C40 C41 118.7(5) . .
C39 C40 H40 120.6 . .
C41 C40 H40 120.6 . .
C42 C41 C40 120.4(5) . .
C42 C41 H41 119.8 . .
C40 C41 H41 119.8 . .
C41 C42 C37 122.9(5) . .
C41 C42 H42 118.6 . .
C37 C42 H42 118.6 . .
B C43 P1 114.3(3) . .
B C43 H43A 108.7 . .
P1 C43 H43A 108.7 . .
B C43 H43B 108.7 . .
P1 C43 H43B 108.7 . .
H43A C43 H43B 107.6 . .
B C44 P2 114.1(3) . .
B C44 H44A 108.7 . .
P2 C44 H44A 108.7 . .
B C44 H44B 108.7 . .
P2 C44 H44B 108.7 . .
H44A C44 H44B 107.6 . .
B C45 P3 114.0(3) . .
B C45 H45A 108.8 . .
P3 C45 H45A 108.8 . .
B C45 H45B 108.8 . .
P3 C45 H45B 108.8 . .
H45A C45 H45B 107.6 . .
C37 B C43 109.3(4) . .
C37 B C45 110.7(4) . .
C43 B C45 111.2(4) . .
C37 B C44 105.3(4) . .
C43 B C44 110.7(4) . .
C45 B C44 109.4(4) . .
C52 C51 C56 121.0(6) . .
C52 C51 H51 119.5 . .
C56 C51 H51 119.5 . .
C51 C52 C53 118.6(6) . .
C51 C52 H52 120.7 . .
C53 C52 H52 120.7 . .
C54 C53 C52 121.3(6) . .
C54 C53 H53 119.3 . .
C52 C53 H53 119.3 . .
C53 C54 C55 119.0(6) . .
C53 C54 H54 120.5 . .
C55 C54 H54 120.5 . .
C54 C55 C56 120.5(6) . .
C54 C55 H55 119.7 . .
C56 C55 H55 119.7 . .
C51 C56 C55 119.5(6) . .
C51 C56 H56 120.2 . .
C55 C56 H56 120.2 . .

loop_
_geom_bond_atom_site_label_1
_geom_bond_atom_site_label_2
_geom_bond_distance
_geom_bond_site_symmetry_2
Rh P2 2.2813(14) .
Rh P3 2.2995(13) .
Rh P1 2.4252(13) .
Rh Rh 2.8152(9) 2_556
Rh H1M 1.5906 .
Rh H2M 1.872(19) .
P1 C43 1.817(5) .
P1 C7 1.832(5) .
P1 C1 1.834(5) .
P2 C44 1.798(4) .
P2 C13 1.835(5) .
P2 C19 1.835(5) .
P3 C45 1.814(5) .
P3 C31 1.820(5) .
P3 C25 1.835(5) .
C1 C6 1.386(6) .
C1 C2 1.405(7) .
C2 C3 1.379(7) .
C2 H2 0.9500 .
C3 C4 1.374(7) .
C3 H3 0.9500 .
C4 C5 1.376(7) .
C4 H4 0.9500 .
C5 C6 1.393(7) .
C5 H5 0.9500 .
C6 H6 0.9500 .
C7 C8 1.390(6) .
C7 C12 1.405(7) .
C8 C9 1.398(7) .
C8 H8 0.9500 .
C9 C10 1.368(7) .
C9 H9 0.9500 .
C10 C11 1.377(7) .
C10 H10 0.9500 .
C11 C12 1.383(7) .
C11 H11 0.9500 .
C12 H12 0.9500 .
C13 C14 1.387(6) .
C13 C18 1.396(7) .
C14 C15 1.382(6) .
C14 H14 0.9500 .
C15 C16 1.381(7) .
C15 H15 0.9500 .
C16 C17 1.378(7) .
C16 H16 0.9500 .
C17 C18 1.386(6) .
C17 H17 0.9500 .
C18 H18 0.9500 .
C19 C24 1.393(7) .
C19 C20 1.396(7) .
C20 C21 1.368(7) .
C20 H20 0.9500 .
C21 C22 1.377(7) .
C21 H21 0.9500 .
C22 C23 1.384(7) .
C22 H22 0.9500 .
C23 C24 1.378(6) .
C23 H23 0.9500 .
C24 H24 0.9500 .
C25 C26 1.385(7) .
C25 C30 1.391(7) .
C26 C27 1.392(7) .
C26 H26 0.9500 .
C27 C28 1.367(7) .
C27 H27 0.9500 .
C28 C29 1.379(7) .
C28 H28 0.9500 .
C29 C30 1.390(7) .
C29 H29 0.9500 .
C30 H30 0.9500 .
C31 C36 1.395(7) .
C31 C32 1.399(6) .
C32 C33 1.370(7) .
C32 H32 0.9500 .
C33 C34 1.391(7) .
C33 H33 0.9500 .
C34 C35 1.382(7) .
C34 H34 0.9500 .
C35 C36 1.375(7) .
C35 H35 0.9500 .
C36 H36 0.9500 .
C37 C42 1.401(7) .
C37 C38 1.403(7) .
C37 B 1.638(7) .
C38 C39 1.403(7) .
C38 H38 0.9500 .
C39 C40 1.371(7) .
C39 H39 0.9500 .
C40 C41 1.384(7) .
C40 H40 0.9500 .
C41 C42 1.380(7) .
C41 H41 0.9500 .
C42 H42 0.9500 .
C43 B 1.649(8) .
C43 H43A 0.9900 .
C43 H43B 0.9900 .
C44 B 1.668(7) .
C44 H44A 0.9900 .
C44 H44B 0.9900 .
C45 B 1.660(7) .
C45 H45A 0.9900 .
C45 H45B 0.9900 .
C51 C52 1.367(8) .
C51 C56 1.374(8) .
C51 H51 0.9500 .
C52 C53 1.391(9) .
C52 H52 0.9500 .
C53 C54 1.366(9) .
C53 H53 0.9500 .
C54 C55 1.377(9) .
C54 H54 0.9500 .
C55 C56 1.379(8) .
C55 H55 0.9500 .
C56 H56 0.9500 .
